data_7150843
loop_
_publ_author_name
'Taniguchi, Kayoko'
'Aruga, Marie'
'Yasutake, Mikio'
'Hirose, Takuji'

_publ_section_title
;
 Solvent control of optical resolution of 2-amino-1-phenylethanol using
 dehydroabietic acid
;
_journal_issue 3
_journal_name_full 'Organic &amp;  Biomolecular Chemistry'
_journal_page_first 458
_journal_page_last 463
_journal_paper_doi 10.1039/b717071h
_journal_volume 6
_journal_year 2008
_chemical_formula_moiety 'C20 H28 O2, C20 H27 O2, C8 H12 N O'
_chemical_formula_sum 'C48 H67 N O5'
_chemical_formula_weight 738.03
_chemical_name_systematic
;
?
;
_space_group_IT_number 19
_symmetry_cell_setting orthorhombic
_symmetry_space_group_name_Hall 'P 2ac 2ab'
_symmetry_space_group_name_H-M 'P 21 21 21'
_atom_sites_solution_hydrogens geom
_atom_sites_solution_primary direct
_atom_sites_solution_secondary difmap
_audit_creation_method SHELXL-97
_cell_angle_alpha 90.00
_cell_angle_beta 90.00
_cell_angle_gamma 90.00
_cell_formula_units_Z 4
_cell_length_a 6.3023(8)
_cell_length_b 19.070(2)
_cell_length_c 35.095(4)
_cell_measurement_temperature 123(2)
_cell_volume 4217.9(8)
_computing_cell_refinement SMART
_computing_data_collection 'SMART (Bruker, 2000)'
_computing_data_reduction 'SAINT (Bruker, 2000)'
_computing_molecular_graphics Ortep3
_computing_structure_refinement 'SHELXL-97 (Sheldrick, 1997)'
_computing_structure_solution SHELS-97
_diffrn_ambient_temperature 123(2)
_diffrn_measured_fraction_theta_full 0.998
_diffrn_measured_fraction_theta_max 0.998
_diffrn_measurement_device_type 'Bruker Smart Apex CCD diffractometer'
_diffrn_measurement_method 'phi and omega scans'
_diffrn_radiation_monochromator graphite
_diffrn_radiation_source 'fine-focus sealed tube'
_diffrn_radiation_type MoK\a
_diffrn_radiation_wavelength 0.71073
_diffrn_reflns_av_R_equivalents 0.2007
_diffrn_reflns_av_sigmaI/netI 0.1396
_diffrn_reflns_limit_h_max 8
_diffrn_reflns_limit_h_min -8
_diffrn_reflns_limit_k_max 24
_diffrn_reflns_limit_k_min -23
_diffrn_reflns_limit_l_max 45
_diffrn_reflns_limit_l_min -39
_diffrn_reflns_number 29325
_diffrn_reflns_theta_full 27.50
_diffrn_reflns_theta_max 27.50
_diffrn_reflns_theta_min 1.16
_exptl_absorpt_coefficient_mu 0.074
_exptl_absorpt_correction_T_max 0.9927
_exptl_absorpt_correction_T_min 0.9712
_exptl_absorpt_correction_type empirical
_exptl_absorpt_process_details '(SADABS; Sheldrick 1996)'
_exptl_crystal_colour colorless
_exptl_crystal_density_diffrn 1.162
_exptl_crystal_density_method 'not measured'
_exptl_crystal_description plate
_exptl_crystal_F_000 1608
_exptl_crystal_size_max 0.40
_exptl_crystal_size_mid 0.20
_exptl_crystal_size_min 0.10
_refine_diff_density_max 0.437
_refine_diff_density_min -0.550
_refine_diff_density_rms 0.137
_refine_ls_abs_structure_details 'see text'
_refine_ls_extinction_method none
_refine_ls_goodness_of_fit_ref 1.148
_refine_ls_hydrogen_treatment constr
_refine_ls_matrix_type full
_refine_ls_number_parameters 498
_refine_ls_number_reflns 5487
_refine_ls_number_restraints 0
_refine_ls_restrained_S_all 1.148
_refine_ls_R_factor_all 0.1378
_refine_ls_R_factor_gt 0.0927
_refine_ls_shift/su_max 0.000
_refine_ls_shift/su_mean 0.000
_refine_ls_structure_factor_coef Fsqd
_refine_ls_weighting_details 'calc w=1/[\s^2^(Fo^2^)+(0.1000P)^2^+0.0000P] where P=(Fo^2^+2Fc^2^)/3'
_refine_ls_weighting_scheme calc
_refine_ls_wR_factor_gt 0.1999
_refine_ls_wR_factor_ref 0.2269
_reflns_number_gt 3658
_reflns_number_total 5487
_reflns_threshold_expression >2sigma(I)
_cod_data_source_file b717071h.txt
_cod_data_source_block S-APE/2xDAA
_cod_original_cell_volume 4218.0(9)
_cod_original_sg_symbol_Hall P2ac2ab
_cod_original_sg_symbol_H-M P212121
_cod_database_code 7150843

loop_
_symmetry_equiv_pos_as_xyz
'x, y, z'
'-x+1/2, -y, z+1/2'
'x+1/2, -y+1/2, -z'
'-x, y+1/2, -z+1/2'

loop_
_atom_site_label
_atom_site_type_symbol
_atom_site_fract_x
_atom_site_fract_y
_atom_site_fract_z
_atom_site_U_iso_or_equiv
_atom_site_adp_type
_atom_site_occupancy
_atom_site_symmetry_multiplicity
_atom_site_calc_flag
_atom_site_refinement_flags
_atom_site_disorder_assembly
_atom_site_disorder_group
N1 N 0.4595(7) 0.7434(2) 0.02559(12) 0.0208(10) Uani 1 1 d . . .
H1 H 0.5754 0.7691 0.0323 0.031 Uiso 1 1 calc R . .
H2 H 0.3405 0.7699 0.0285 0.031 Uiso 1 1 calc R . .
H3 H 0.4715 0.7298 0.0008 0.031 Uiso 1 1 calc R . .
C1 C 0.4451(9) 0.6810(3) 0.05013(16) 0.0228(12) Uani 1 1 d . . .
H4 H 0.2950 0.6662 0.0521 0.027 Uiso 1 1 calc R . .
H5 H 0.4958 0.6929 0.0760 0.027 Uiso 1 1 calc R . .
C2 C 0.5763(9) 0.6211(3) 0.03442(17) 0.0267(13) Uani 1 1 d . . .
H6 H 0.5194 0.6069 0.0089 0.032 Uiso 1 1 calc R . .
O1 O 0.7881(7) 0.64623(19) 0.03018(12) 0.0309(10) Uani 1 1 d . . .
H7 H 0.8479 0.6247 0.0123 0.046 Uiso 1 1 calc R . .
C3 C 0.5641(11) 0.5590(3) 0.06161(17) 0.0309(14) Uani 1 1 d . . .
C4 C 0.3747(11) 0.5210(3) 0.0635(2) 0.0396(17) Uani 1 1 d . . .
H8 H 0.2583 0.5323 0.0475 0.047 Uiso 1 1 calc R . .
C5 C 0.3615(13) 0.4664(3) 0.0895(2) 0.051(2) Uani 1 1 d . . .
H9 H 0.2350 0.4394 0.0906 0.062 Uiso 1 1 calc R . .
C6 C 0.5215(15) 0.4506(3) 0.1133(2) 0.054(2) Uani 1 1 d . . .
H10 H 0.5058 0.4137 0.1312 0.065 Uiso 1 1 calc R . .
C7 C 0.7085(14) 0.4878(3) 0.1115(2) 0.0452(18) Uani 1 1 d . . .
H11 H 0.8225 0.4764 0.1281 0.054 Uiso 1 1 calc R . .
C8 C 0.7296(12) 0.5424(3) 0.08521(18) 0.0352(16) Uani 1 1 d . . .
H12 H 0.8587 0.5679 0.0837 0.042 Uiso 1 1 calc R . .
C9 C 0.3330(12) 0.6123(4) 0.1955(2) 0.0408(16) Uani 1 1 d . . .
H13 H 0.3516 0.5685 0.1831 0.049 Uiso 1 1 calc R . .
C10 C 0.4321(11) 0.6239(4) 0.2298(2) 0.0412(16) Uani 1 1 d . . .
C11 C 0.4129(12) 0.6876(4) 0.24640(19) 0.0432(17) Uani 1 1 d . . .
H14 H 0.4842 0.6968 0.2697 0.052 Uiso 1 1 calc R . .
C12 C 0.2907(10) 0.7394(4) 0.22977(18) 0.0374(15) Uani 1 1 d . . .
H15 H 0.2767 0.7832 0.2424 0.045 Uiso 1 1 calc R . .
C13 C 0.1877(10) 0.7294(3) 0.19517(17) 0.0294(13) Uani 1 1 d . . .
C14 C 0.2041(11) 0.6639(3) 0.17827(17) 0.0352(15) Uani 1 1 d . . .
C15 C 0.0951(12) 0.6452(3) 0.14133(17) 0.0343(15) Uani 1 1 d . . .
H16 H 0.0268 0.5987 0.1441 0.041 Uiso 1 1 calc R . .
H17 H 0.2033 0.6414 0.1210 0.041 Uiso 1 1 calc R . .
C16 C -0.0706(10) 0.6981(3) 0.12933(17) 0.0282(13) Uani 1 1 d . . .
H18 H -0.2009 0.6916 0.1447 0.034 Uiso 1 1 calc R . .
H19 H -0.1073 0.6910 0.1022 0.034 Uiso 1 1 calc R . .
C17 C 0.0166(9) 0.7725(3) 0.13521(15) 0.0210(11) Uani 1 1 d . . .
H20 H 0.1643 0.7710 0.1248 0.025 Uiso 1 1 calc R . .
C18 C 0.0438(9) 0.7877(3) 0.17847(16) 0.0261(13) Uani 1 1 d . . .
C19 C 0.1542(10) 0.8600(3) 0.18279(17) 0.0311(14) Uani 1 1 d . . .
H21 H 0.1592 0.8729 0.2101 0.037 Uiso 1 1 calc R . .
H22 H 0.3021 0.8565 0.1734 0.037 Uiso 1 1 calc R . .
C20 C 0.0384(11) 0.9171(3) 0.16070(17) 0.0337(15) Uani 1 1 d . . .
H23 H 0.1161 0.9619 0.1637 0.040 Uiso 1 1 calc R . .
H24 H -0.1049 0.9234 0.1717 0.040 Uiso 1 1 calc R . .
C21 C 0.0166(10) 0.9006(3) 0.11798(16) 0.0267(13) Uani 1 1 d . . .
H25 H 0.1594 0.8986 0.1063 0.032 Uiso 1 1 calc R . .
H26 H -0.0638 0.9387 0.1054 0.032 Uiso 1 1 calc R . .
C22 C -0.0987(9) 0.8299(3) 0.11134(16) 0.0227(12) Uani 1 1 d . . .
C23 C 0.5705(13) 0.5670(4) 0.2486(2) 0.053(2) Uani 1 1 d . . .
H27 H 0.6058 0.5842 0.2748 0.064 Uiso 1 1 calc R . .
C24 C 0.4563(18) 0.4986(5) 0.2533(3) 0.078(3) Uani 1 1 d . . .
H28 H 0.4186 0.4800 0.2282 0.117 Uiso 1 1 calc R . .
H29 H 0.3269 0.5061 0.2683 0.117 Uiso 1 1 calc R . .
H30 H 0.5485 0.4652 0.2666 0.117 Uiso 1 1 calc R . .
C25 C 0.7735(16) 0.5580(7) 0.2283(3) 0.098(4) Uani 1 1 d . . .
H31 H 0.8582 0.5219 0.2411 0.148 Uiso 1 1 calc R . .
H32 H 0.8516 0.6024 0.2284 0.148 Uiso 1 1 calc R . .
H33 H 0.7457 0.5436 0.2020 0.148 Uiso 1 1 calc R . .
C26 C -0.1657(10) 0.7871(4) 0.20167(16) 0.0328(14) Uani 1 1 d . . .
H34 H -0.2498 0.7459 0.1946 0.049 Uiso 1 1 calc R . .
H35 H -0.2468 0.8297 0.1961 0.049 Uiso 1 1 calc R . .
H36 H -0.1329 0.7854 0.2289 0.049 Uiso 1 1 calc R . .
C27 C -0.3365(10) 0.8362(3) 0.12000(17) 0.0318(14) Uani 1 1 d . . .
H37 H -0.3991 0.7892 0.1214 0.048 Uiso 1 1 calc R . .
H38 H -0.4060 0.8629 0.0997 0.048 Uiso 1 1 calc R . .
H39 H -0.3562 0.8603 0.1444 0.048 Uiso 1 1 calc R . .
C28 C -0.0644(9) 0.8132(3) 0.06853(16) 0.0217(12) Uani 1 1 d . . .
O2 O -0.2066(7) 0.83262(18) 0.04476(11) 0.0266(9) Uani 1 1 d . . .
O3 O 0.0977(7) 0.7816(2) 0.05834(11) 0.0317(10) Uani 1 1 d . . .
C29 C 0.1517(10) 0.6917(3) 0.34202(16) 0.0244(12) Uani 1 1 d . . .
H40 H 0.1138 0.6645 0.3204 0.029 Uiso 1 1 calc R . .
C30 C 0.0753(10) 0.7601(3) 0.34460(17) 0.0282(13) Uani 1 1 d . . .
C31 C 0.1338(9) 0.7983(3) 0.37718(16) 0.0245(13) Uani 1 1 d . . .
H41 H 0.0837 0.8449 0.3804 0.029 Uiso 1 1 calc R . .
C32 C 0.2632(9) 0.7690(3) 0.40462(16) 0.0245(13) Uani 1 1 d . . .
H42 H 0.3042 0.7966 0.4259 0.029 Uiso 1 1 calc R . .
C33 C 0.3358(9) 0.6997(3) 0.40197(16) 0.0227(12) Uani 1 1 d . . .
C34 C 0.2806(10) 0.6611(3) 0.36957(16) 0.0254(13) Uani 1 1 d . . .
C35 C 0.3513(11) 0.5855(3) 0.36395(16) 0.0288(14) Uani 1 1 d . . .
H43 H 0.2270 0.5544 0.3672 0.035 Uiso 1 1 calc R . .
H44 H 0.4031 0.5798 0.3375 0.035 Uiso 1 1 calc R . .
C36 C 0.5233(11) 0.5627(3) 0.39103(17) 0.0323(14) Uani 1 1 d . . .
H45 H 0.6615 0.5820 0.3827 0.039 Uiso 1 1 calc R . .
H46 H 0.5338 0.5109 0.3912 0.039 Uiso 1 1 calc R . .
C37 C 0.4696(9) 0.5894(3) 0.43127(15) 0.0216(12) Uani 1 1 d . . .
H47 H 0.3158 0.5785 0.4350 0.026 Uiso 1 1 calc R . .
C38 C 0.4851(9) 0.6714(3) 0.43295(16) 0.0231(12) Uani 1 1 d . . .
C39 C 0.4090(10) 0.6930(3) 0.47312(16) 0.0276(13) Uani 1 1 d . . .
H48 H 0.4285 0.7442 0.4761 0.033 Uiso 1 1 calc R . .
H49 H 0.2553 0.6830 0.4753 0.033 Uiso 1 1 calc R . .
C40 C 0.5241(11) 0.6559(3) 0.50527(16) 0.0298(14) Uani 1 1 d . . .
H50 H 0.4641 0.6713 0.5300 0.036 Uiso 1 1 calc R . .
H51 H 0.6760 0.6692 0.5048 0.036 Uiso 1 1 calc R . .
C41 C 0.5046(11) 0.5763(3) 0.50192(16) 0.0286(13) Uani 1 1 d . . .
H52 H 0.3540 0.5628 0.5050 0.034 Uiso 1 1 calc R . .
H53 H 0.5866 0.5540 0.5227 0.034 Uiso 1 1 calc R . .
C42 C 0.5864(9) 0.5490(3) 0.46332(17) 0.0259(13) Uani 1 1 d . . .
C43 C -0.0661(11) 0.7911(3) 0.31427(17) 0.0294(14) Uani 1 1 d . . .
H54 H -0.0531 0.7609 0.2911 0.035 Uiso 1 1 calc R . .
C44 C -0.0011(14) 0.8651(3) 0.3030(2) 0.0457(18) Uani 1 1 d . . .
H55 H -0.0277 0.8972 0.3243 0.068 Uiso 1 1 calc R . .
H56 H -0.0840 0.8801 0.2808 0.068 Uiso 1 1 calc R . .
H57 H 0.1503 0.8658 0.2966 0.068 Uiso 1 1 calc R . .
C45 C -0.2964(12) 0.7888(4) 0.3270(2) 0.0482(19) Uani 1 1 d . . .
H58 H -0.3359 0.7404 0.3331 0.072 Uiso 1 1 calc R . .
H59 H -0.3873 0.8064 0.3064 0.072 Uiso 1 1 calc R . .
H60 H -0.3145 0.8183 0.3496 0.072 Uiso 1 1 calc R . .
C46 C 0.7073(10) 0.7028(3) 0.42601(19) 0.0332(15) Uani 1 1 d . . .
H61 H 0.7712 0.6807 0.4036 0.050 Uiso 1 1 calc R . .
H62 H 0.7971 0.6943 0.4483 0.050 Uiso 1 1 calc R . .
H63 H 0.6946 0.7534 0.4217 0.050 Uiso 1 1 calc R . .
C47 C 0.8286(9) 0.5507(3) 0.46142(19) 0.0337(15) Uani 1 1 d . . .
H64 H 0.8869 0.5145 0.4783 0.051 Uiso 1 1 calc R . .
H65 H 0.8797 0.5969 0.4695 0.051 Uiso 1 1 calc R . .
H66 H 0.8747 0.5417 0.4352 0.051 Uiso 1 1 calc R . .
C48 C 0.5153(10) 0.4723(3) 0.46131(16) 0.0260(13) Uani 1 1 d . . .
O4 O 0.6410(7) 0.4232(2) 0.46449(13) 0.0384(11) Uani 1 1 d . . .
O5 O 0.3130(7) 0.46334(19) 0.45741(14) 0.0339(10) Uani 1 1 d . . .
H67 H 0.2847 0.4203 0.4583 0.051 Uiso 1 1 calc R . .

loop_
_atom_site_aniso_label
_atom_site_aniso_U_11
_atom_site_aniso_U_22
_atom_site_aniso_U_33
_atom_site_aniso_U_23
_atom_site_aniso_U_13
_atom_site_aniso_U_12
N1 0.018(2) 0.017(2) 0.027(2) 0.0016(19) 0.0030(19) 0.0031(18)
C1 0.024(3) 0.014(2) 0.031(3) 0.001(2) -0.001(2) -0.002(2)
C2 0.022(3) 0.024(3) 0.035(3) -0.002(3) -0.004(3) 0.000(2)
O1 0.031(2) 0.0171(19) 0.045(3) -0.0009(18) 0.001(2) 0.0034(17)
C3 0.045(4) 0.017(3) 0.031(3) -0.004(2) -0.003(3) 0.005(3)
C4 0.039(4) 0.021(3) 0.059(5) 0.003(3) -0.006(3) -0.006(3)
C5 0.053(5) 0.022(3) 0.079(6) 0.006(3) 0.013(4) -0.009(3)
C6 0.074(6) 0.019(3) 0.069(5) 0.013(3) -0.001(5) -0.005(4)
C7 0.068(5) 0.017(3) 0.051(4) 0.003(3) -0.012(4) 0.006(3)
C8 0.050(4) 0.011(3) 0.044(4) 0.001(3) -0.005(3) 0.001(3)
C9 0.043(4) 0.034(3) 0.045(4) 0.009(3) 0.002(3) 0.004(3)
C10 0.034(4) 0.048(4) 0.041(4) 0.014(3) -0.007(3) -0.001(3)
C11 0.043(4) 0.057(4) 0.030(4) 0.012(3) -0.010(3) -0.007(4)
C12 0.032(3) 0.050(4) 0.030(3) 0.003(3) 0.001(3) 0.002(3)
C13 0.029(3) 0.032(3) 0.028(3) 0.006(3) 0.007(3) 0.002(3)
C14 0.042(4) 0.034(3) 0.029(3) 0.007(3) 0.003(3) 0.002(3)
C15 0.054(4) 0.020(3) 0.029(3) 0.004(2) -0.010(3) -0.003(3)
C16 0.026(3) 0.027(3) 0.032(3) 0.003(2) -0.006(3) -0.014(3)
C17 0.019(3) 0.018(3) 0.026(3) 0.000(2) -0.002(2) -0.003(2)
C18 0.027(3) 0.026(3) 0.025(3) -0.001(2) 0.002(2) 0.000(3)
C19 0.033(3) 0.029(3) 0.032(3) -0.006(3) -0.002(3) -0.005(3)
C20 0.043(4) 0.020(3) 0.038(3) -0.005(3) 0.002(3) -0.004(3)
C21 0.031(3) 0.016(3) 0.033(3) 0.000(2) 0.007(3) -0.004(2)
C22 0.022(3) 0.017(2) 0.030(3) -0.001(2) 0.002(2) 0.000(2)
C23 0.048(5) 0.046(4) 0.065(5) 0.019(4) -0.009(4) 0.001(4)
C24 0.084(7) 0.055(5) 0.096(7) 0.031(5) -0.026(6) -0.002(5)
C25 0.058(6) 0.125(10) 0.112(9) 0.053(8) 0.023(6) 0.041(7)
C26 0.027(3) 0.048(4) 0.024(3) 0.001(3) 0.003(3) -0.002(3)
C27 0.032(3) 0.036(3) 0.027(3) -0.002(3) 0.004(3) 0.003(3)
C28 0.029(3) 0.009(2) 0.027(3) 0.001(2) 0.009(3) -0.004(2)
O2 0.042(2) 0.0114(17) 0.027(2) -0.0018(16) 0.002(2) 0.0015(18)
O3 0.035(2) 0.0239(19) 0.036(2) 0.0025(18) 0.0102(19) 0.0066(19)
C29 0.033(3) 0.017(2) 0.024(3) -0.004(2) 0.002(3) -0.006(2)
C30 0.032(3) 0.024(3) 0.028(3) 0.003(2) 0.004(3) 0.003(3)
C31 0.027(3) 0.019(3) 0.028(3) -0.002(2) 0.001(2) 0.000(2)
C32 0.031(3) 0.016(2) 0.027(3) -0.005(2) -0.003(2) -0.002(2)
C33 0.028(3) 0.012(2) 0.028(3) 0.003(2) 0.002(2) 0.001(2)
C34 0.037(3) 0.017(3) 0.022(3) -0.001(2) 0.006(3) -0.001(3)
C35 0.043(4) 0.015(3) 0.028(3) -0.004(2) 0.001(3) 0.003(3)
C36 0.045(4) 0.016(3) 0.036(3) -0.003(2) 0.009(3) 0.003(3)
C37 0.027(3) 0.013(2) 0.025(3) -0.001(2) 0.004(2) -0.001(2)
C38 0.020(3) 0.012(2) 0.036(3) -0.002(2) -0.002(3) -0.001(2)
C39 0.036(3) 0.018(2) 0.029(3) -0.001(2) -0.001(3) 0.002(2)
C40 0.043(4) 0.020(3) 0.027(3) -0.006(2) -0.002(3) 0.009(3)
C41 0.040(3) 0.019(3) 0.027(3) 0.000(2) -0.008(3) 0.007(3)
C42 0.021(3) 0.021(3) 0.036(3) -0.002(2) -0.002(3) 0.005(2)
C43 0.041(4) 0.023(3) 0.024(3) 0.005(2) -0.004(3) 0.001(3)
C44 0.067(5) 0.026(3) 0.044(4) 0.009(3) -0.013(4) 0.001(3)
C45 0.037(4) 0.065(5) 0.043(4) 0.004(4) -0.010(3) 0.010(4)
C46 0.025(3) 0.028(3) 0.047(4) 0.002(3) -0.004(3) -0.014(3)
C47 0.021(3) 0.029(3) 0.051(4) 0.003(3) -0.012(3) 0.008(3)
C48 0.030(3) 0.025(3) 0.023(3) -0.005(2) -0.002(3) 0.007(3)
O4 0.038(3) 0.023(2) 0.055(3) -0.002(2) -0.010(2) 0.0129(19)
O5 0.028(2) 0.0103(17) 0.063(3) -0.0006(19) -0.002(2) 0.0004(17)

loop_
_atom_type_symbol
_atom_type_description
_atom_type_scat_dispersion_real
_atom_type_scat_dispersion_imag
_atom_type_scat_source
C C 0.0033 0.0000 'International Tables Vol C Tables 4.2.6.8 and 6.1.1.4'
H H 0.0000 0.0000 'International Tables Vol C Tables 4.2.6.8 and 6.1.1.4'
N N 0.0061 0.0000 'International Tables Vol C Tables 4.2.6.8 and 6.1.1.4'
O O 0.0106 0.0000 'International Tables Vol C Tables 4.2.6.8 and 6.1.1.4'

loop_
_geom_angle_atom_site_label_1
_geom_angle_atom_site_label_2
_geom_angle_atom_site_label_3
_geom_angle
_geom_angle_site_symmetry_1
_geom_angle_site_symmetry_3
_geom_angle_publ_flag
C1 N1 H1 109.5 . . ?
C1 N1 H2 109.5 . . ?
H1 N1 H2 109.5 . . ?
C1 N1 H3 109.5 . . ?
H1 N1 H3 109.5 . . ?
H2 N1 H3 109.5 . . ?
N1 C1 C2 111.3(5) . . ?
N1 C1 H4 109.4 . . ?
C2 C1 H4 109.4 . . ?
N1 C1 H5 109.4 . . ?
C2 C1 H5 109.4 . . ?
H4 C1 H5 108.0 . . ?
O1 C2 C1 107.1(4) . . ?
O1 C2 C3 112.0(5) . . ?
C1 C2 C3 109.3(5) . . ?
O1 C2 H6 109.5 . . ?
C1 C2 H6 109.5 . . ?
C3 C2 H6 109.5 . . ?
C2 O1 H7 109.5 . . ?
C8 C3 C4 120.1(6) . . ?
C8 C3 C2 121.4(6) . . ?
C4 C3 C2 118.5(6) . . ?
C5 C4 C3 118.2(7) . . ?
C5 C4 H8 120.9 . . ?
C3 C4 H8 120.9 . . ?
C6 C5 C4 122.1(7) . . ?
C6 C5 H9 118.9 . . ?
C4 C5 H9 118.9 . . ?
C5 C6 C7 120.0(6) . . ?
C5 C6 H10 120.0 . . ?
C7 C6 H10 120.0 . . ?
C6 C7 C8 119.6(7) . . ?
C6 C7 H11 120.2 . . ?
C8 C7 H11 120.2 . . ?
C3 C8 C7 120.0(7) . . ?
C3 C8 H12 120.0 . . ?
C7 C8 H12 120.0 . . ?
C10 C9 C14 121.7(6) . . ?
C10 C9 H13 119.2 . . ?
C14 C9 H13 119.2 . . ?
C11 C10 C9 118.7(7) . . ?
C11 C10 C23 119.9(7) . . ?
C9 C10 C23 121.3(7) . . ?
C10 C11 C12 120.6(6) . . ?
C10 C11 H14 119.7 . . ?
C12 C11 H14 119.7 . . ?
C11 C12 C13 122.1(6) . . ?
C11 C12 H15 118.9 . . ?
C13 C12 H15 118.9 . . ?
C14 C13 C12 117.5(6) . . ?
C14 C13 C18 121.9(6) . . ?
C12 C13 C18 120.4(5) . . ?
C13 C14 C9 119.2(6) . . ?
C13 C14 C15 123.1(6) . . ?
C9 C14 C15 117.7(6) . . ?
C14 C15 C16 113.3(5) . . ?
C14 C15 H16 108.9 . . ?
C16 C15 H16 108.9 . . ?
C14 C15 H17 108.9 . . ?
C16 C15 H17 108.9 . . ?
H16 C15 H17 107.7 . . ?
C15 C16 C17 109.4(5) . . ?
C15 C16 H18 109.8 . . ?
C17 C16 H18 109.8 . . ?
C15 C16 H19 109.8 . . ?
C17 C16 H19 109.8 . . ?
H18 C16 H19 108.2 . . ?
C16 C17 C18 110.0(4) . . ?
C16 C17 C22 114.2(4) . . ?
C18 C17 C22 116.5(4) . . ?
C16 C17 H20 105.0 . . ?
C18 C17 H20 105.0 . . ?
C22 C17 H20 105.0 . . ?
C13 C18 C26 107.1(5) . . ?
C13 C18 C19 109.8(5) . . ?
C26 C18 C19 109.7(5) . . ?
C13 C18 C17 107.5(5) . . ?
C26 C18 C17 114.7(5) . . ?
C19 C18 C17 108.1(4) . . ?
C20 C19 C18 111.8(5) . . ?
C20 C19 H21 109.3 . . ?
C18 C19 H21 109.3 . . ?
C20 C19 H22 109.3 . . ?
C18 C19 H22 109.3 . . ?
H21 C19 H22 107.9 . . ?
C19 C20 C21 113.1(5) . . ?
C19 C20 H23 109.0 . . ?
C21 C20 H23 109.0 . . ?
C19 C20 H24 109.0 . . ?
C21 C20 H24 109.0 . . ?
H23 C20 H24 107.8 . . ?
C20 C21 C22 111.5(5) . . ?
C20 C21 H25 109.3 . . ?
C22 C21 H25 109.3 . . ?
C20 C21 H26 109.3 . . ?
C22 C21 H26 109.3 . . ?
H25 C21 H26 108.0 . . ?
C27 C22 C21 111.2(5) . . ?
C27 C22 C28 110.1(5) . . ?
C21 C22 C28 105.1(4) . . ?
C27 C22 C17 113.8(5) . . ?
C21 C22 C17 108.2(5) . . ?
C28 C22 C17 108.1(4) . . ?
C25 C23 C24 111.6(9) . . ?
C25 C23 C10 111.5(7) . . ?
C24 C23 C10 112.8(7) . . ?
C25 C23 H27 106.8 . . ?
C24 C23 H27 106.8 . . ?
C10 C23 H27 106.8 . . ?
C23 C24 H28 109.5 . . ?
C23 C24 H29 109.5 . . ?
H28 C24 H29 109.5 . . ?
C23 C24 H30 109.5 . . ?
H28 C24 H30 109.5 . . ?
H29 C24 H30 109.5 . . ?
C23 C25 H31 109.5 . . ?
C23 C25 H32 109.5 . . ?
H31 C25 H32 109.5 . . ?
C23 C25 H33 109.5 . . ?
H31 C25 H33 109.5 . . ?
H32 C25 H33 109.5 . . ?
C18 C26 H34 109.5 . . ?
C18 C26 H35 109.5 . . ?
H34 C26 H35 109.5 . . ?
C18 C26 H36 109.5 . . ?
H34 C26 H36 109.5 . . ?
H35 C26 H36 109.5 . . ?
C22 C27 H37 109.5 . . ?
C22 C27 H38 109.5 . . ?
H37 C27 H38 109.5 . . ?
C22 C27 H39 109.5 . . ?
H37 C27 H39 109.5 . . ?
H38 C27 H39 109.5 . . ?
O3 C28 O2 122.1(5) . . ?
O3 C28 C22 119.7(5) . . ?
O2 C28 C22 118.3(5) . . ?
C34 C29 C30 123.3(5) . . ?
C34 C29 H40 118.4 . . ?
C30 C29 H40 118.4 . . ?
C29 C30 C31 116.6(5) . . ?
C29 C30 C43 121.6(5) . . ?
C31 C30 C43 121.8(5) . . ?
C32 C31 C30 120.9(5) . . ?
C32 C31 H41 119.6 . . ?
C30 C31 H41 119.6 . . ?
C31 C32 C33 121.9(5) . . ?
C31 C32 H42 119.0 . . ?
C33 C32 H42 119.0 . . ?
C34 C33 C32 117.9(5) . . ?
C34 C33 C38 122.9(5) . . ?
C32 C33 C38 119.0(5) . . ?
C29 C34 C33 119.4(5) . . ?
C29 C34 C35 118.5(5) . . ?
C33 C34 C35 122.1(5) . . ?
C36 C35 C34 113.7(5) . . ?
C36 C35 H43 108.8 . . ?
C34 C35 H43 108.8 . . ?
C36 C35 H44 108.8 . . ?
C34 C35 H44 108.8 . . ?
H43 C35 H44 107.7 . . ?
C35 C36 C37 109.0(5) . . ?
C35 C36 H45 109.9 . . ?
C37 C36 H45 109.9 . . ?
C35 C36 H46 109.9 . . ?
C37 C36 H46 109.9 . . ?
H45 C36 H46 108.3 . . ?
C36 C37 C42 113.4(4) . . ?
C36 C37 C38 110.6(4) . . ?
C42 C37 C38 116.0(4) . . ?
C36 C37 H47 105.2 . . ?
C42 C37 H47 105.2 . . ?
C38 C37 H47 105.2 . . ?
C33 C38 C46 107.9(5) . . ?
C33 C38 C39 111.2(5) . . ?
C46 C38 C39 108.8(5) . . ?
C33 C38 C37 106.6(4) . . ?
C46 C38 C37 116.0(5) . . ?
C39 C38 C37 106.3(4) . . ?
C40 C39 C38 114.0(5) . . ?
C40 C39 H48 108.8 . . ?
C38 C39 H48 108.8 . . ?
C40 C39 H49 108.8 . . ?
C38 C39 H49 108.8 . . ?
H48 C39 H49 107.7 . . ?
C39 C40 C41 111.5(5) . . ?
C39 C40 H50 109.3 . . ?
C41 C40 H50 109.3 . . ?
C39 C40 H51 109.3 . . ?
C41 C40 H51 109.3 . . ?
H50 C40 H51 108.0 . . ?
C40 C41 C42 112.1(5) . . ?
C40 C41 H52 109.2 . . ?
C42 C41 H52 109.2 . . ?
C40 C41 H53 109.2 . . ?
C42 C41 H53 109.2 . . ?
H52 C41 H53 107.9 . . ?
C47 C42 C48 108.0(5) . . ?
C47 C42 C41 111.5(5) . . ?
C48 C42 C41 105.4(5) . . ?
C47 C42 C37 115.6(5) . . ?
C48 C42 C37 107.6(4) . . ?
C41 C42 C37 108.2(4) . . ?
C30 C43 C45 110.3(5) . . ?
C30 C43 C44 112.8(5) . . ?
C45 C43 C44 111.1(6) . . ?
C30 C43 H54 107.5 . . ?
C45 C43 H54 107.5 . . ?
C44 C43 H54 107.5 . . ?
C43 C44 H55 109.5 . . ?
C43 C44 H56 109.5 . . ?
H55 C44 H56 109.5 . . ?
C43 C44 H57 109.5 . . ?
H55 C44 H57 109.5 . . ?
H56 C44 H57 109.5 . . ?
C43 C45 H58 109.5 . . ?
C43 C45 H59 109.5 . . ?
H58 C45 H59 109.5 . . ?
C43 C45 H60 109.5 . . ?
H58 C45 H60 109.5 . . ?
H59 C45 H60 109.5 . . ?
C38 C46 H61 109.5 . . ?
C38 C46 H62 109.5 . . ?
H61 C46 H62 109.5 . . ?
C38 C46 H63 109.5 . . ?
H61 C46 H63 109.5 . . ?
H62 C46 H63 109.5 . . ?
C42 C47 H64 109.5 . . ?
C42 C47 H65 109.5 . . ?
H64 C47 H65 109.5 . . ?
C42 C47 H66 109.5 . . ?
H64 C47 H66 109.5 . . ?
H65 C47 H66 109.5 . . ?
O4 C48 O5 122.9(5) . . ?
O4 C48 C42 122.3(5) . . ?
O5 C48 C42 114.8(5) . . ?
C48 O5 H67 109.5 . . ?

loop_
_geom_bond_atom_site_label_1
_geom_bond_atom_site_label_2
_geom_bond_distance
_geom_bond_site_symmetry_2
_geom_bond_publ_flag
N1 C1 1.472(7) . ?
N1 H1 0.9100 . ?
N1 H2 0.9100 . ?
N1 H3 0.9100 . ?
C1 C2 1.515(8) . ?
C1 H4 0.9900 . ?
C1 H5 0.9900 . ?
C2 O1 1.427(7) . ?
C2 C3 1.522(8) . ?
C2 H6 1.0000 . ?
O1 H7 0.8400 . ?
C3 C8 1.369(9) . ?
C3 C4 1.398(9) . ?
C4 C5 1.387(9) . ?
C4 H8 0.9500 . ?
C5 C6 1.342(11) . ?
C5 H9 0.9500 . ?
C6 C7 1.376(12) . ?
C6 H10 0.9500 . ?
C7 C8 1.398(9) . ?
C7 H11 0.9500 . ?
C8 H12 0.9500 . ?
C9 C10 1.374(10) . ?
C9 C14 1.412(9) . ?
C9 H13 0.9500 . ?
C10 C11 1.353(10) . ?
C10 C23 1.541(10) . ?
C11 C12 1.381(10) . ?
C11 H14 0.9500 . ?
C12 C13 1.390(9) . ?
C12 H15 0.9500 . ?
C13 C14 1.387(9) . ?
C13 C18 1.549(8) . ?
C14 C15 1.510(9) . ?
C15 C16 1.512(9) . ?
C15 H16 0.9900 . ?
C15 H17 0.9900 . ?
C16 C17 1.536(7) . ?
C16 H18 0.9900 . ?
C16 H19 0.9900 . ?
C17 C18 1.555(8) . ?
C17 C22 1.558(8) . ?
C17 H20 1.0000 . ?
C18 C26 1.552(8) . ?
C18 C19 1.552(8) . ?
C19 C20 1.523(9) . ?
C19 H21 0.9900 . ?
C19 H22 0.9900 . ?
C20 C21 1.538(8) . ?
C20 H23 0.9900 . ?
C20 H24 0.9900 . ?
C21 C22 1.548(8) . ?
C21 H25 0.9900 . ?
C21 H26 0.9900 . ?
C22 C27 1.534(8) . ?
C22 C28 1.552(8) . ?
C23 C25 1.475(13) . ?
C23 C24 1.499(12) . ?
C23 H27 1.0000 . ?
C24 H28 0.9800 . ?
C24 H29 0.9800 . ?
C24 H30 0.9800 . ?
C25 H31 0.9800 . ?
C25 H32 0.9800 . ?
C25 H33 0.9800 . ?
C26 H34 0.9800 . ?
C26 H35 0.9800 . ?
C26 H36 0.9800 . ?
C27 H37 0.9800 . ?
C27 H38 0.9800 . ?
C27 H39 0.9800 . ?
C28 O3 1.238(7) . ?
C28 O2 1.280(7) . ?
C29 C34 1.390(8) . ?
C29 C30 1.395(8) . ?
C29 H40 0.9500 . ?
C30 C31 1.404(8) . ?
C30 C43 1.508(8) . ?
C31 C32 1.380(8) . ?
C31 H41 0.9500 . ?
C32 C33 1.402(7) . ?
C32 H42 0.9500 . ?
C33 C34 1.398(8) . ?
C33 C38 1.536(8) . ?
C34 C35 1.522(7) . ?
C35 C36 1.506(9) . ?
C35 H43 0.9900 . ?
C35 H44 0.9900 . ?
C36 C37 1.539(8) . ?
C36 H45 0.9900 . ?
C36 H46 0.9900 . ?
C37 C42 1.549(8) . ?
C37 C38 1.567(7) . ?
C37 H47 1.0000 . ?
C38 C46 1.543(8) . ?
C38 C39 1.545(8) . ?
C39 C40 1.516(8) . ?
C39 H48 0.9900 . ?
C39 H49 0.9900 . ?
C40 C41 1.527(8) . ?
C40 H50 0.9900 . ?
C40 H51 0.9900 . ?
C41 C42 1.540(8) . ?
C41 H52 0.9900 . ?
C41 H53 0.9900 . ?
C42 C47 1.528(8) . ?
C42 C48 1.533(8) . ?
C43 C45 1.519(10) . ?
C43 C44 1.523(9) . ?
C43 H54 1.0000 . ?
C44 H55 0.9800 . ?
C44 H56 0.9800 . ?
C44 H57 0.9800 . ?
C45 H58 0.9800 . ?
C45 H59 0.9800 . ?
C45 H60 0.9800 . ?
C46 H61 0.9800 . ?
C46 H62 0.9800 . ?
C46 H63 0.9800 . ?
C47 H64 0.9800 . ?
C47 H65 0.9800 . ?
C47 H66 0.9800 . ?
C48 O4 1.232(7) . ?
C48 O5 1.294(7) . ?
O5 H67 0.8400 . ?

loop_
_geom_torsion_atom_site_label_1
_geom_torsion_atom_site_label_2
_geom_torsion_atom_site_label_3
_geom_torsion_atom_site_label_4
_geom_torsion
_geom_torsion_site_symmetry_1
_geom_torsion_site_symmetry_2
_geom_torsion_site_symmetry_3
_geom_torsion_site_symmetry_4
_geom_torsion_publ_flag
N1 C1 C2 O1 56.0(6) . . . . ?
N1 C1 C2 C3 177.5(5) . . . . ?
O1 C2 C3 C8 14.3(8) . . . . ?
C1 C2 C3 C8 -104.2(7) . . . . ?
O1 C2 C3 C4 -169.0(5) . . . . ?
C1 C2 C3 C4 72.5(7) . . . . ?
C8 C3 C4 C5 -0.6(10) . . . . ?
C2 C3 C4 C5 -177.3(6) . . . . ?
C3 C4 C5 C6 1.8(11) . . . . ?
C4 C5 C6 C7 -1.9(12) . . . . ?
C5 C6 C7 C8 0.6(12) . . . . ?
C4 C3 C8 C7 -0.6(10) . . . . ?
C2 C3 C8 C7 176.0(6) . . . . ?
C6 C7 C8 C3 0.6(10) . . . . ?
C14 C9 C10 C11 -3.2(11) . . . . ?
C14 C9 C10 C23 179.3(7) . . . . ?
C9 C10 C11 C12 2.0(11) . . . . ?
C23 C10 C11 C12 179.5(6) . . . . ?
C10 C11 C12 C13 -1.8(11) . . . . ?
C11 C12 C13 C14 2.6(10) . . . . ?
C11 C12 C13 C18 177.2(6) . . . . ?
C12 C13 C14 C9 -3.7(9) . . . . ?
C18 C13 C14 C9 -178.1(6) . . . . ?
C12 C13 C14 C15 178.2(6) . . . . ?
C18 C13 C14 C15 3.8(10) . . . . ?
C10 C9 C14 C13 4.1(10) . . . . ?
C10 C9 C14 C15 -177.7(7) . . . . ?
C13 C14 C15 C16 -13.0(9) . . . . ?
C9 C14 C15 C16 168.8(6) . . . . ?
C14 C15 C16 C17 43.6(7) . . . . ?
C15 C16 C17 C18 -67.6(6) . . . . ?
C15 C16 C17 C22 159.2(5) . . . . ?
C14 C13 C18 C26 98.9(6) . . . . ?
C12 C13 C18 C26 -75.4(7) . . . . ?
C14 C13 C18 C19 -142.1(6) . . . . ?
C12 C13 C18 C19 43.6(7) . . . . ?
C14 C13 C18 C17 -24.8(8) . . . . ?
C12 C13 C18 C17 160.9(5) . . . . ?
C16 C17 C18 C13 55.6(6) . . . . ?
C22 C17 C18 C13 -172.4(5) . . . . ?
C16 C17 C18 C26 -63.3(6) . . . . ?
C22 C17 C18 C26 68.7(6) . . . . ?
C16 C17 C18 C19 174.1(5) . . . . ?
C22 C17 C18 C19 -54.0(6) . . . . ?
C13 C18 C19 C20 169.9(5) . . . . ?
C26 C18 C19 C20 -72.7(6) . . . . ?
C17 C18 C19 C20 53.0(6) . . . . ?
C18 C19 C20 C21 -57.2(7) . . . . ?
C19 C20 C21 C22 57.1(7) . . . . ?
C20 C21 C22 C27 72.9(6) . . . . ?
C20 C21 C22 C28 -168.0(5) . . . . ?
C20 C21 C22 C17 -52.7(6) . . . . ?
C16 C17 C22 C27 60.0(6) . . . . ?
C18 C17 C22 C27 -70.0(6) . . . . ?
C16 C17 C22 C21 -175.9(5) . . . . ?
C18 C17 C22 C21 54.1(6) . . . . ?
C16 C17 C22 C28 -62.7(6) . . . . ?
C18 C17 C22 C28 167.3(5) . . . . ?
C11 C10 C23 C25 -105.0(10) . . . . ?
C9 C10 C23 C25 72.5(11) . . . . ?
C11 C10 C23 C24 128.5(9) . . . . ?
C9 C10 C23 C24 -54.0(10) . . . . ?
C27 C22 C28 O3 -153.6(5) . . . . ?
C21 C22 C28 O3 86.6(6) . . . . ?
C17 C22 C28 O3 -28.7(6) . . . . ?
C27 C22 C28 O2 26.3(7) . . . . ?
C21 C22 C28 O2 -93.5(6) . . . . ?
C17 C22 C28 O2 151.2(4) . . . . ?
C34 C29 C30 C31 -0.4(9) . . . . ?
C34 C29 C30 C43 -179.4(6) . . . . ?
C29 C30 C31 C32 1.0(8) . . . . ?
C43 C30 C31 C32 179.9(5) . . . . ?
C30 C31 C32 C33 -2.2(9) . . . . ?
C31 C32 C33 C34 2.7(8) . . . . ?
C31 C32 C33 C38 178.1(5) . . . . ?
C30 C29 C34 C33 1.0(9) . . . . ?
C30 C29 C34 C35 179.0(6) . . . . ?
C32 C33 C34 C29 -2.0(8) . . . . ?
C38 C33 C34 C29 -177.2(5) . . . . ?
C32 C33 C34 C35 -180.0(5) . . . . ?
C38 C33 C34 C35 4.8(9) . . . . ?
C29 C34 C35 C36 168.5(5) . . . . ?
C33 C34 C35 C36 -13.6(8) . . . . ?
C34 C35 C36 C37 43.5(7) . . . . ?
C35 C36 C37 C42 159.9(5) . . . . ?
C35 C36 C37 C38 -67.8(6) . . . . ?
C34 C33 C38 C46 99.7(6) . . . . ?
C32 C33 C38 C46 -75.5(6) . . . . ?
C34 C33 C38 C39 -141.1(5) . . . . ?
C32 C33 C38 C39 43.8(7) . . . . ?
C34 C33 C38 C37 -25.6(7) . . . . ?
C32 C33 C38 C37 159.3(5) . . . . ?
C36 C37 C38 C33 56.2(6) . . . . ?
C42 C37 C38 C33 -172.8(5) . . . . ?
C36 C37 C38 C46 -63.9(7) . . . . ?
C42 C37 C38 C46 67.0(7) . . . . ?
C36 C37 C38 C39 175.0(5) . . . . ?
C42 C37 C38 C39 -54.1(6) . . . . ?
C33 C38 C39 C40 169.2(5) . . . . ?
C46 C38 C39 C40 -72.1(6) . . . . ?
C37 C38 C39 C40 53.5(6) . . . . ?
C38 C39 C40 C41 -57.3(7) . . . . ?
C39 C40 C41 C42 56.5(7) . . . . ?
C40 C41 C42 C47 74.2(7) . . . . ?
C40 C41 C42 C48 -168.9(5) . . . . ?
C40 C41 C42 C37 -54.0(6) . . . . ?
C36 C37 C42 C47 59.1(7) . . . . ?
C38 C37 C42 C47 -70.5(7) . . . . ?
C36 C37 C42 C48 -61.7(6) . . . . ?
C38 C37 C42 C48 168.7(5) . . . . ?
C36 C37 C42 C41 -175.1(5) . . . . ?
C38 C37 C42 C41 55.3(6) . . . . ?
C29 C30 C43 C45 100.2(7) . . . . ?
C31 C30 C43 C45 -78.7(8) . . . . ?
C29 C30 C43 C44 -135.0(6) . . . . ?
C31 C30 C43 C44 46.1(8) . . . . ?
C47 C42 C48 O4 11.4(8) . . . . ?
C41 C42 C48 O4 -107.9(6) . . . . ?
C37 C42 C48 O4 136.8(6) . . . . ?
C47 C42 C48 O5 -171.0(5) . . . . ?
C41 C42 C48 O5 69.7(6) . . . . ?
C37 C42 C48 O5 -45.6(7) . . . . ?

loop_
_cod_related_entry_id
_cod_related_entry_database
_cod_related_entry_code
1 ChemSpider 21195911
